data_4337027
loop_
_publ_author_name
'Adrien Kaeser'
'B\'eatrice Delavaux-Nicot'
'Carine Duhayon'
'Yannick Coppel'
'Jean-Fran\,cois Nierengarten'

_publ_contact_author_address
; 
Laboratoire de Chimie de Coordination du CNRS
(UPR 8241), Universit\'e de Toulouse (UPS, INP), 
205 Route de Narbonne, 31077 Toulouse, France
;
_publ_contact_author_email nierengarten@unistra.fr
_publ_contact_author_name 'Adrien Kaeser'
_publ_contact_author_phone '+33 (0)3 68 85 27 63'
_publ_section_title
;
 Heteroleptic Silver(I) Complexes Prepared from Phenanthroline and
 Bis-phosphine Ligands
;
_journal_name_full 'Inorganic Chemistry'
_journal_page_first 14343
_journal_page_last 14354
_journal_paper_doi 10.1021/ic402342y
_journal_volume 52
_journal_year 2013
_chemical_formula_moiety 'C54 H48 Ag2 P2 N4, 2(B F4), 23/6(H2 O) '
_chemical_formula_sum 'C54 H55.667 Ag2 B2 F8 N4 O3.833 P2'
_chemical_formula_weight 1273.35
_space_group_IT_number 14
_symmetry_cell_setting monoclinic
_symmetry_space_group_name_Hall '-P 2ybc'
_symmetry_space_group_name_H-M 'P 1 21/c 1'
_atom_sites_solution_hydrogens geom
_atom_sites_solution_primary direct
_audit_creation_date 06-10-13
_audit_creation_method CRYSTALS_ver_12.84
_cell_angle_alpha 90
_cell_angle_beta 94.628(3)
_cell_angle_gamma 90
_cell_formula_units_Z 12
_cell_length_a 37.9967(16)
_cell_length_b 32.2079(13)
_cell_length_c 14.0707(6)
_cell_measurement_reflns_used 9347
_cell_measurement_temperature 180
_cell_measurement_theta_max 29
_cell_measurement_theta_min 3
_cell_volume 17163.5(12)
_computing_cell_refinement 'CrysAlis RED, (Oxford Diffraction, 2002)'
_computing_data_collection 'Xcalibur, (Oxford Diffraction, 2002)'
_computing_data_reduction 'CrysAlis RED, (Oxford Diffraction, 2002)'
_computing_molecular_graphics 'CAMERON (Watkin et al., 1996)'
_computing_publication_material 'CRYSTALS (Betteridge et al., 2003)'
_computing_structure_refinement 'CRYSTALS (Betteridge et al., 2003)'
_computing_structure_solution 'SIR92 (Altomare et al., 1994)'
_diffrn_ambient_temperature 180
_diffrn_measured_fraction_theta_full 0.996
_diffrn_measured_fraction_theta_max 0.996
_diffrn_measurement_device_type 'Oxford Diffraction XCALIBUR'
_diffrn_measurement_method '\f & \w scans'
_diffrn_radiation_monochromator graphite
_diffrn_radiation_type 'Mo K\a'
_diffrn_radiation_wavelength 0.71073
_diffrn_reflns_av_R_equivalents 0.072
_diffrn_reflns_limit_h_max 51
_diffrn_reflns_limit_h_min -51
_diffrn_reflns_limit_k_max 44
_diffrn_reflns_limit_k_min -37
_diffrn_reflns_limit_l_max 19
_diffrn_reflns_limit_l_min -18
_diffrn_reflns_number 155144
_diffrn_reflns_theta_full 29.021
_diffrn_reflns_theta_max 29.021
_diffrn_reflns_theta_min 2.684
_diffrn_standards_number 0
_exptl_absorpt_coefficient_mu 0.812
_exptl_absorpt_correction_T_max 0.90
_exptl_absorpt_correction_T_min 0.81
_exptl_absorpt_correction_type multi-scan
_exptl_absorpt_process_details
;
[c.f. r.h. blessing, acta cryst. (1995), a51, 33-38]
;
_exptl_crystal_colour colorless
_exptl_crystal_density_diffrn 1.469
_exptl_crystal_description parallelepiped
_exptl_crystal_F_000 7640
_exptl_crystal_size_max 0.33
_exptl_crystal_size_mid 0.21
_exptl_crystal_size_min 0.14
_refine_diff_density_max 2.25
_refine_diff_density_min -1.97
_refine_ls_extinction_method none
_refine_ls_goodness_of_fit_ref 1.0997
_refine_ls_hydrogen_treatment constr
_refine_ls_matrix_type full
_refine_ls_number_parameters 987
_refine_ls_number_reflns 10882
_refine_ls_number_restraints 30
_refine_ls_R_factor_all 0.2154
_refine_ls_R_factor_gt 0.0916
_refine_ls_shift/su_max 0.008425
_refine_ls_structure_factor_coef F
_refine_ls_weighting_details
;
 Method, part 1, Chebychev polynomial, (Watkin, 1994, Prince, 1982) 
 [weight] = 1.0/[A~0~*T~0~(x)+A~1~*T~1~(x) ... +A~n-1~]*T~n-1~(x)] 
 where A~i~ are the Chebychev coefficients listed below and x= Fcalc/Fmax 
 Method = Robust Weighting (Prince, 1982) 
 W = [weight] * [1-(deltaF/6*sigmaF)^2^]^2^ 
 A~i~ are: 
 13.1 12.5 11.8 4.80 
;
_refine_ls_weighting_scheme calc
_refine_ls_wR_factor_all 0.1121
_refine_ls_wR_factor_gt 0.0902
_refine_ls_wR_factor_ref 0.0902
_reflns_limit_h_max 51
_reflns_limit_h_min -51
_reflns_limit_k_max 44
_reflns_limit_k_min 0
_reflns_limit_l_max 19
_reflns_limit_l_min 0
_reflns_number_gt 10882
_reflns_number_total 45818
_reflns_threshold_expression I>3.0\s(I)
_cod_data_source_file ic402342y_si_006.cif
_cod_data_source_block CRYSTALS_cif
_cod_original_sg_symbol_H-M 'P 1 21/c 1 '
_cod_database_code 4337027

loop_
_symmetry_equiv_pos_as_xyz
x,y,z
-x,-y,-z
-x,y+1/2,-z+1/2
x,-y+1/2,z+1/2

loop_
_atom_site_label
_atom_site_type_symbol
_atom_site_fract_x
_atom_site_fract_y
_atom_site_fract_z
_atom_site_U_iso_or_equiv
_atom_site_occupancy
_atom_site_adp_type
_atom_site_refinement_flags_posn
Ag1 Ag 0.13774(3) 0.66106(5) 0.52095(9) 0.0349 1.0000 Uani .
Ag2 Ag 0.16551(3) 0.66195(4) 0.31968(9) 0.0393 1.0000 Uani .
Ag3 Ag 0.48326(3) 0.33924(5) 0.54174(9) 0.0317 1.0000 Uani .
Ag4 Ag 0.50962(3) 0.33896(5) 0.33984(8) 0.0363 1.0000 Uani .
Ag5 Ag 0.82597(3) 0.65867(4) 0.55412(9) 0.0357 1.0000 Uani .
Ag6 Ag 0.83621(3) 0.65821(4) 0.33987(9) 0.0345 1.0000 Uani .
P1 P 0.11195(11) 0.59549(13) 0.4949(3) 0.0291 1.0000 Uani .
P2 P 0.17849(12) 0.59103(12) 0.3139(3) 0.0294 1.0000 Uani .
P3 P 0.45677(11) 0.40391(14) 0.5168(3) 0.0255 1.0000 Uani .
P4 P 0.52238(11) 0.40985(13) 0.3340(3) 0.0272 1.0000 Uani .
P5 P 0.79919(11) 0.59335(12) 0.5339(3) 0.0270 1.0000 Uani .
P6 P 0.85920(12) 0.59065(12) 0.3446(3) 0.0283 1.0000 Uani .
N1 N 0.1201(3) 0.7295(4) 0.5150(9) 0.027(3) 1.0000 Uiso .
N2 N 0.1845(3) 0.6984(4) 0.5820(9) 0.027(3) 1.0000 Uiso .
N3 N 0.1277(3) 0.7150(4) 0.2839(9) 0.031(3) 1.0000 Uiso .
N4 N 0.1961(3) 0.7235(4) 0.3520(9) 0.027(3) 1.0000 Uiso .
N5 N 0.4665(3) 0.2707(4) 0.5419(10) 0.026(3) 1.0000 Uiso .
N6 N 0.5315(4) 0.3029(5) 0.6042(11) 0.040(4) 1.0000 Uiso .
N7 N 0.4705(4) 0.2875(4) 0.3041(10) 0.037(3) 1.0000 Uiso .
N8 N 0.5396(4) 0.2765(5) 0.3682(11) 0.038(4) 1.0000 Uiso .
N9 N 0.8083(3) 0.7275(4) 0.5519(9) 0.024(3) 1.0000 Uiso .
N10 N 0.8735(3) 0.6956(4) 0.6142(10) 0.032(3) 1.0000 Uiso .
N11 N 0.7870(3) 0.6974(4) 0.2937(9) 0.030(3) 1.0000 Uiso .
N12 N 0.8535(3) 0.7256(4) 0.3547(9) 0.027(3) 1.0000 Uiso .
C1 C 0.1384(4) 0.5535(5) 0.4526(12) 0.030(4) 1.0000 Uiso .
C2 C 0.1459(4) 0.5536(5) 0.3482(11) 0.026(4) 1.0000 Uiso .
C3 C 0.0997(5) 0.5755(6) 0.6084(13) 0.041(4) 1.0000 Uiso .
C4 C 0.1253(6) 0.5633(6) 0.6788(15) 0.053(5) 1.0000 Uiso .
C5 C 0.1166(6) 0.5482(7) 0.7661(16) 0.058(6) 1.0000 Uiso .
C6 C 0.0802(6) 0.5421(7) 0.7767(18) 0.071(6) 1.0000 Uiso .
C7 C 0.0553(7) 0.5520(8) 0.7101(19) 0.080(7) 1.0000 Uiso .
C8 C 0.0645(6) 0.5706(7) 0.6261(16) 0.059(6) 1.0000 Uiso .
C9 C 0.0714(4) 0.5950(5) 0.4163(12) 0.037(4) 1.0000 Uiso .
C10 C 0.0572(5) 0.5584(6) 0.3719(14) 0.048(5) 1.0000 Uiso .
C11 C 0.0262(6) 0.5608(7) 0.3190(16) 0.065(6) 1.0000 Uiso .
C12 C 0.0104(6) 0.5993(7) 0.2976(16) 0.060(5) 1.0000 Uiso .
C13 C 0.0235(5) 0.6337(7) 0.3417(15) 0.059(5) 1.0000 Uiso .
C14 C 0.0536(5) 0.6336(6) 0.3999(14) 0.051(5) 1.0000 Uiso .
C15 C 0.1856(4) 0.5753(5) 0.1919(12) 0.034(4) 1.0000 Uiso .
C16 C 0.1582(5) 0.5611(6) 0.1328(13) 0.040(5) 1.0000 Uiso .
C17 C 0.1621(5) 0.5506(7) 0.0383(15) 0.056(6) 1.0000 Uiso .
C18 C 0.1967(6) 0.5575(7) 0.0049(17) 0.060(6) 1.0000 Uiso .
C19 C 0.2235(5) 0.5716(6) 0.0667(14) 0.049(5) 1.0000 Uiso .
C20 C 0.2190(4) 0.5808(5) 0.1598(12) 0.034(4) 1.0000 Uiso .
C21 C 0.2186(4) 0.5770(6) 0.3823(13) 0.037(4) 1.0000 Uiso .
C22 C 0.2339(5) 0.5367(6) 0.3793(14) 0.045(5) 1.0000 Uiso .
C23 C 0.2642(5) 0.5267(7) 0.4345(15) 0.056(5) 1.0000 Uiso .
C24 C 0.2796(5) 0.5566(6) 0.4953(14) 0.049(5) 1.0000 Uiso .
C25 C 0.2667(5) 0.5962(6) 0.4995(14) 0.048(5) 1.0000 Uiso .
C26 C 0.2357(5) 0.6059(6) 0.4454(13) 0.041(4) 1.0000 Uiso .
C27 C 0.0890(5) 0.7450(6) 0.4874(13) 0.040(4) 1.0000 Uiso .
C28 C 0.0816(5) 0.7875(5) 0.4840(13) 0.040(4) 1.0000 Uiso .
C29 C 0.1072(5) 0.8160(6) 0.5132(13) 0.038(4) 1.0000 Uiso .
C30 C 0.1410(4) 0.7996(5) 0.5451(12) 0.033(4) 1.0000 Uiso .
C31 C 0.1460(4) 0.7577(5) 0.5464(11) 0.026(4) 1.0000 Uiso .
C32 C 0.1806(4) 0.7410(5) 0.5807(12) 0.034(4) 1.0000 Uiso .
C33 C 0.2069(4) 0.7696(5) 0.6131(11) 0.025(3) 1.0000 Uiso .
C34 C 0.2411(4) 0.7510(5) 0.6435(12) 0.037(4) 1.0000 Uiso .
C35 C 0.2439(5) 0.7089(5) 0.6449(13) 0.040(4) 1.0000 Uiso .
C36 C 0.2159(4) 0.6838(5) 0.6132(11) 0.032(4) 1.0000 Uiso .
C37 C 0.1000(6) 0.8613(7) 0.5058(17) 0.063(6) 1.0000 Uiso .
C38 C 0.1706(4) 0.8277(5) 0.5803(11) 0.030(4) 1.0000 Uiso .
C39 C 0.2010(4) 0.8122(5) 0.6078(12) 0.038(4) 1.0000 Uiso .
C40 C 0.2724(5) 0.7786(6) 0.6719(15) 0.056(5) 1.0000 Uiso .
C41 C 0.0943(4) 0.7098(5) 0.2526(12) 0.034(4) 1.0000 Uiso .
C42 C 0.0731(5) 0.7463(6) 0.2230(14) 0.049(5) 1.0000 Uiso .
C43 C 0.0853(5) 0.7840(6) 0.2351(13) 0.044(4) 1.0000 Uiso .
C44 C 0.1212(4) 0.7888(5) 0.2695(12) 0.036(4) 1.0000 Uiso .
C45 C 0.1416(4) 0.7533(5) 0.2941(11) 0.029(4) 1.0000 Uiso .
C46 C 0.1772(4) 0.7580(5) 0.3316(11) 0.024(3) 1.0000 Uiso .
C47 C 0.1935(4) 0.7981(5) 0.3426(12) 0.030(4) 1.0000 Uiso .
C48 C 0.2284(5) 0.8014(6) 0.3782(13) 0.040(4) 1.0000 Uiso .
C49 C 0.2466(5) 0.7657(5) 0.3978(13) 0.042(4) 1.0000 Uiso .
C50 C 0.2297(4) 0.7267(5) 0.3847(11) 0.026(3) 1.0000 Uiso .
C51 C 0.0629(6) 0.8205(7) 0.2025(16) 0.061(6) 1.0000 Uiso .
C52 C 0.1375(5) 0.8281(6) 0.2831(13) 0.046(5) 1.0000 Uiso .
C53 C 0.1712(4) 0.8331(5) 0.3151(10) 0.029(4) 1.0000 Uiso .
C54 C 0.2464(5) 0.8431(6) 0.3927(13) 0.051(4) 1.0000 Uiso .
C101 C 0.4822(4) 0.4482(5) 0.4730(11) 0.023(4) 1.0000 Uiso .
C102 C 0.4896(5) 0.4479(5) 0.3674(13) 0.032(4) 1.0000 Uiso .
C103 C 0.4157(4) 0.4041(5) 0.4440(11) 0.027(4) 1.0000 Uiso .
C104 C 0.4026(4) 0.4389(5) 0.3976(12) 0.035(4) 1.0000 Uiso .
C105 C 0.3695(5) 0.4383(6) 0.3438(15) 0.052(5) 1.0000 Uiso .
C106 C 0.3497(6) 0.4014(7) 0.3426(16) 0.061(6) 1.0000 Uiso .
C107 C 0.3621(6) 0.3659(7) 0.3886(16) 0.061(6) 1.0000 Uiso .
C108 C 0.3965(4) 0.3672(5) 0.4373(12) 0.038(4) 1.0000 Uiso .
C109 C 0.4468(4) 0.4239(5) 0.6297(11) 0.024(4) 1.0000 Uiso .
C110 C 0.4114(4) 0.4275(5) 0.6575(13) 0.033(4) 1.0000 Uiso .
C111 C 0.4039(5) 0.4412(5) 0.7473(13) 0.042(5) 1.0000 Uiso .
C112 C 0.4323(5) 0.4519(6) 0.8093(15) 0.053(5) 1.0000 Uiso .
C113 C 0.4674(5) 0.4501(6) 0.7864(13) 0.038(4) 1.0000 Uiso .
C114 C 0.4735(4) 0.4338(5) 0.6960(12) 0.031(4) 1.0000 Uiso .
C115 C 0.5625(4) 0.4243(5) 0.4048(12) 0.030(4) 1.0000 Uiso .
C116 C 0.5807(4) 0.3946(5) 0.4595(12) 0.035(4) 1.0000 Uiso .
C117 C 0.6105(5) 0.4044(6) 0.5142(14) 0.045(5) 1.0000 Uiso .
C118 C 0.6238(5) 0.4450(6) 0.5110(13) 0.044(4) 1.0000 Uiso .
C119 C 0.6070(4) 0.4740(6) 0.4532(12) 0.040(4) 1.0000 Uiso .
C120 C 0.5770(4) 0.4635(5) 0.3993(11) 0.027(4) 1.0000 Uiso .
C121 C 0.5294(4) 0.4262(5) 0.2154(12) 0.029(4) 1.0000 Uiso .
C122 C 0.5030(5) 0.4430(5) 0.1518(13) 0.033(4) 1.0000 Uiso .
C123 C 0.5088(5) 0.4517(5) 0.0601(13) 0.035(4) 1.0000 Uiso .
C124 C 0.5408(5) 0.4461(6) 0.0267(14) 0.040(4) 1.0000 Uiso .
C125 C 0.5686(6) 0.4299(7) 0.0841(16) 0.056(6) 1.0000 Uiso .
C126 C 0.5626(5) 0.4202(6) 0.1769(14) 0.039(5) 1.0000 Uiso .
C127 C 0.4367(5) 0.2539(6) 0.5125(12) 0.036(4) 1.0000 Uiso .
C128 C 0.4294(5) 0.2118(6) 0.5095(13) 0.040(5) 1.0000 Uiso .
C129 C 0.4549(6) 0.1838(7) 0.5358(15) 0.052(6) 1.0000 Uiso .
C130 C 0.4885(4) 0.2009(5) 0.5697(12) 0.032(4) 1.0000 Uiso .
C131 C 0.4937(4) 0.2438(5) 0.5702(12) 0.026(4) 1.0000 Uiso .
C132 C 0.5273(4) 0.2606(5) 0.6010(11) 0.023(4) 1.0000 Uiso .
C133 C 0.5561(4) 0.2350(5) 0.6317(13) 0.034(4) 1.0000 Uiso .
C134 C 0.5876(5) 0.2512(6) 0.6623(14) 0.044(5) 1.0000 Uiso .
C135 C 0.5917(6) 0.2946(7) 0.6630(16) 0.063(6) 1.0000 Uiso .
C136 C 0.5619(5) 0.3209(7) 0.6361(14) 0.050(5) 1.0000 Uiso .
C137 C 0.4481(6) 0.1389(7) 0.5343(17) 0.063(6) 1.0000 Uiso .
C138 C 0.5184(5) 0.1763(7) 0.5984(15) 0.058(6) 1.0000 Uiso .
C139 C 0.5486(5) 0.1912(6) 0.6280(14) 0.044(5) 1.0000 Uiso .
C140 C 0.6194(6) 0.2256(8) 0.6856(18) 0.077(7) 1.0000 Uiso .
C141 C 0.4376(5) 0.2923(7) 0.2764(14) 0.049(5) 1.0000 Uiso .
C142 C 0.4141(6) 0.2598(6) 0.2549(15) 0.055(5) 1.0000 Uiso .
C143 C 0.4273(5) 0.2188(6) 0.2617(14) 0.050(5) 1.0000 Uiso .
C144 C 0.4626(4) 0.2119(5) 0.2928(12) 0.036(4) 1.0000 Uiso .
C145 C 0.4845(4) 0.2472(6) 0.3133(13) 0.033(4) 1.0000 Uiso .
C146 C 0.5208(5) 0.2414(6) 0.3478(13) 0.040(4) 1.0000 Uiso .
C147 C 0.5349(5) 0.2011(6) 0.3586(13) 0.040(4) 1.0000 Uiso .
C148 C 0.5698(5) 0.1986(7) 0.3920(16) 0.056(6) 1.0000 Uiso .
C149 C 0.5897(5) 0.2338(6) 0.4130(14) 0.046(5) 1.0000 Uiso .
C150 C 0.5725(6) 0.2720(8) 0.3983(17) 0.066(6) 1.0000 Uiso .
C151 C 0.4021(6) 0.1832(7) 0.2380(17) 0.067(6) 1.0000 Uiso .
C152 C 0.4791(4) 0.1724(5) 0.2998(12) 0.034(4) 1.0000 Uiso .
C153 C 0.5136(5) 0.1678(8) 0.3330(15) 0.063(6) 1.0000 Uiso .
C154 C 0.5873(6) 0.1548(8) 0.4071(16) 0.069(6) 1.0000 Uiso .
C201 C 0.8237(5) 0.5498(5) 0.4920(13) 0.033(4) 1.0000 Uiso .
C202 C 0.8306(4) 0.5503(5) 0.3816(11) 0.029(4) 1.0000 Uiso .
C203 C 0.7896(4) 0.5744(5) 0.6555(12) 0.029(4) 1.0000 Uiso .
C204 C 0.8186(5) 0.5617(6) 0.7153(13) 0.042(4) 1.0000 Uiso .
C205 C 0.8117(6) 0.5463(7) 0.8054(16) 0.055(6) 1.0000 Uiso .
C206 C 0.7803(6) 0.5450(7) 0.8335(17) 0.063(6) 1.0000 Uiso .
C207 C 0.7529(6) 0.5570(7) 0.7730(16) 0.063(6) 1.0000 Uiso .
C208 C 0.7569(5) 0.5729(6) 0.6817(13) 0.040(4) 1.0000 Uiso .
C209 C 0.7560(4) 0.5937(5) 0.4667(12) 0.034(4) 1.0000 Uiso .
C210 C 0.7428(5) 0.5576(6) 0.4187(13) 0.044(4) 1.0000 Uiso .
C211 C 0.7085(7) 0.5623(8) 0.3749(19) 0.081(7) 1.0000 Uiso .
C212 C 0.6899(6) 0.5973(7) 0.3745(16) 0.062(6) 1.0000 Uiso .
C213 C 0.7026(6) 0.6328(8) 0.4261(17) 0.071(6) 1.0000 Uiso .
C214 C 0.7364(5) 0.6291(6) 0.4704(13) 0.043(4) 1.0000 Uiso .
C215 C 0.9009(4) 0.5827(5) 0.4123(12) 0.036(4) 1.0000 Uiso .
C216 C 0.9177(5) 0.6168(6) 0.4539(14) 0.053(5) 1.0000 Uiso .
C217 C 0.9517(6) 0.6111(7) 0.5099(16) 0.066(6) 1.0000 Uiso .
C218 C 0.9644(5) 0.5710(6) 0.5171(15) 0.054(5) 1.0000 Uiso .
C219 C 0.9468(6) 0.5377(7) 0.4777(15) 0.062(6) 1.0000 Uiso .
C220 C 0.9154(5) 0.5439(6) 0.4221(14) 0.051(5) 1.0000 Uiso .
C221 C 0.8682(4) 0.5730(5) 0.2246(11) 0.028(4) 1.0000 Uiso .
C222 C 0.8414(4) 0.5571(5) 0.1651(11) 0.030(4) 1.0000 Uiso .
C223 C 0.8471(5) 0.5471(6) 0.0730(13) 0.042(5) 1.0000 Uiso .
C224 C 0.8805(5) 0.5523(7) 0.0423(16) 0.055(5) 1.0000 Uiso .
C225 C 0.9068(5) 0.5684(6) 0.1013(14) 0.046(5) 1.0000 Uiso .
C226 C 0.9018(5) 0.5780(6) 0.1954(15) 0.048(5) 1.0000 Uiso .
C227 C 0.7779(4) 0.7432(5) 0.5241(11) 0.024(3) 1.0000 Uiso .
C228 C 0.7697(4) 0.7851(5) 0.5228(11) 0.031(4) 1.0000 Uiso .
C229 C 0.7962(4) 0.8131(5) 0.5513(12) 0.033(4) 1.0000 Uiso .
C230 C 0.8292(4) 0.7979(5) 0.5807(11) 0.026(3) 1.0000 Uiso .
C231 C 0.8340(4) 0.7535(5) 0.5838(11) 0.022(3) 1.0000 Uiso .
C232 C 0.8691(4) 0.7375(5) 0.6146(12) 0.032(4) 1.0000 Uiso .
C233 C 0.8972(4) 0.7652(5) 0.6481(13) 0.038(4) 1.0000 Uiso .
C234 C 0.9311(5) 0.7464(6) 0.6770(14) 0.049(5) 1.0000 Uiso .
C235 C 0.9322(5) 0.7055(6) 0.6755(13) 0.046(5) 1.0000 Uiso .
C236 C 0.9046(4) 0.6810(6) 0.6451(12) 0.038(4) 1.0000 Uiso .
C237 C 0.7890(6) 0.8592(6) 0.5522(16) 0.055(5) 1.0000 Uiso .
C238 C 0.8599(4) 0.8247(6) 0.6153(12) 0.040(4) 1.0000 Uiso .
C239 C 0.8897(5) 0.8088(5) 0.6431(12) 0.038(4) 1.0000 Uiso .
C240 C 0.9601(6) 0.7752(7) 0.7112(16) 0.061(6) 1.0000 Uiso .
C241 C 0.7552(4) 0.6836(6) 0.2669(12) 0.039(4) 1.0000 Uiso .
C242 C 0.7261(5) 0.7089(6) 0.2414(13) 0.049(5) 1.0000 Uiso .
C243 C 0.7313(5) 0.7505(6) 0.2414(13) 0.048(5) 1.0000 Uiso .
C244 C 0.7638(4) 0.7672(5) 0.2691(12) 0.035(4) 1.0000 Uiso .
C245 C 0.7920(4) 0.7380(4) 0.2958(11) 0.027(3) 1.0000 Uiso .
C246 C 0.8269(4) 0.7541(5) 0.3265(11) 0.027(4) 1.0000 Uiso .
C247 C 0.8325(4) 0.7971(5) 0.3301(12) 0.033(4) 1.0000 Uiso .
C248 C 0.8663(4) 0.8107(5) 0.3640(12) 0.037(4) 1.0000 Uiso .
C249 C 0.8920(5) 0.7821(6) 0.3912(13) 0.044(4) 1.0000 Uiso .
C250 C 0.8844(5) 0.7392(6) 0.3860(13) 0.045(5) 1.0000 Uiso .
C251 C 0.6994(5) 0.7807(7) 0.2153(15) 0.060(5) 1.0000 Uiso .
C252 C 0.7730(5) 0.8099(6) 0.2703(13) 0.048(5) 1.0000 Uiso .
C253 C 0.8043(4) 0.8244(6) 0.2990(12) 0.041(4) 1.0000 Uiso .
C254 C 0.8748(6) 0.8578(6) 0.3724(15) 0.058(5) 1.0000 Uiso .
O1 O 0.0074(4) 0.6248(5) 0.8504(12) 0.080(5) 1.0000 Uiso .
O2 O 0.0052(4) 0.3754(5) 0.9504(12) 0.078(5) 1.0000 Uiso .
O3 O 0.3092(5) 0.9586(6) 0.7280(14) 0.103(6) 1.0000 Uiso .
O4 O 0.3204(4) 0.8903(5) 0.6026(11) 0.074(4) 1.0000 Uiso .
O5 O 0.3152(4) 0.8743(5) 0.7927(11) 0.069(4) 1.0000 Uiso .
O8 O 0.3471(4) 0.5455(5) 0.7489(11) 0.071(4) 1.0000 Uiso .
O9 O 0.6606(4) 0.1191(5) 0.6340(10) 0.065(4) 1.0000 Uiso .
O10 O 0.6980(3) 0.6242(3) 0.9175(8) 0.034(2) 1.0000 Uiso .
O11 O 0.6587(4) 0.6217(4) 1.0866(10) 0.062(4) 1.0000 Uiso .
O12 O 0.7447(5) 0.9500(6) 0.5983(14) 0.099(6) 1.0000 Uiso .
O14 O 0.0621(5) 0.5410(6) 0.0484(13) 0.093(5) 1.0000 Uiso .
O15 O 0.6744(6) 0.5101(8) 0.1437(18) 0.047(6) 0.5000 Uiso .
B1 B 0.2240(5) 0.5485(6) 0.7041(15) 0.036(5) 1.0000 Uiso .
B2 B 0.3364(3) 0.2531(4) 0.5256(9) 0.068(7) 1.0000 Uiso D
B3 B 0.5692(7) 0.4568(8) 0.7222(19) 0.054(6) 1.0000 Uiso .
B4 B 0.6271(5) 0.5104(6) 0.9287(13) 0.045(10) 0.5000 Uiso D
B5 B 0.9905(7) 0.7354(9) 0.469(2) 0.063(7) 1.0000 Uiso .
B6 B 0.9194(9) 0.9548(11) 0.239(3) 0.084(9) 1.0000 Uiso .
B7 B 0.3279(4) 0.7049(4) 0.4621(11) 0.075(16) 0.5000 Uiso D
F1 F 0.2586(5) 0.5326(6) 0.7099(14) 0.122(6) 1.0000 Uiso .
F2 F 0.2065(4) 0.5312(5) 0.7765(12) 0.101(5) 1.0000 Uiso .
F3 F 0.2228(5) 0.5893(7) 0.7151(15) 0.136(7) 1.0000 Uiso .
F4 F 0.2087(3) 0.5366(4) 0.6176(9) 0.071(4) 1.0000 Uiso .
F5 F 0.3560(4) 0.2888(5) 0.5270(11) 0.112(5) 1.0000 Uiso D
F6 F 0.3433(5) 0.2303(6) 0.4471(13) 0.153(8) 1.0000 Uiso D
F7 F 0.3458(4) 0.2301(5) 0.6069(12) 0.127(6) 1.0000 Uiso D
F8 F 0.3006(4) 0.2636(5) 0.5218(12) 0.117(6) 1.0000 Uiso D
F9 F 0.5678(4) 0.4128(6) 0.7278(12) 0.111(5) 1.0000 Uiso .
F10 F 0.5529(3) 0.4679(3) 0.6389(7) 0.047(3) 1.0000 Uiso .
F11 F 0.6041(4) 0.4675(4) 0.7297(10) 0.083(4) 1.0000 Uiso .
F12 F 0.5523(3) 0.4747(4) 0.7938(10) 0.081(4) 1.0000 Uiso .
F13 F 0.6614(6) 0.5225(9) 0.8914(19) 0.107(5) 0.5000 Uiso D
F14 F 0.6332(7) 0.4987(8) 1.0240(16) 0.107(5) 0.5000 Uiso D
F15 F 0.6013(7) 0.5443(8) 0.923(2) 0.107(5) 0.5000 Uiso D
F16 F 0.6128(7) 0.4771(8) 0.8761(19) 0.107(5) 0.5000 Uiso D
F17 F 0.9616(4) 0.7088(5) 0.4469(11) 0.094(4) 1.0000 Uiso .
F18 F 1.0127(4) 0.7331(5) 0.3947(11) 0.092(4) 1.0000 Uiso .
F19 F 1.0070(5) 0.7226(6) 0.5528(14) 0.125(6) 1.0000 Uiso .
F20 F 0.9749(6) 0.7737(8) 0.4700(17) 0.163(8) 1.0000 Uiso .
F21 F 0.9154(6) 0.9126(8) 0.2246(17) 0.158(8) 1.0000 Uiso .
F22 F 0.8984(5) 0.9690(6) 0.1574(14) 0.121(6) 1.0000 Uiso .
F23 F 0.9079(9) 0.9567(11) 0.323(3) 0.220(12) 1.0000 Uiso .
F24 F 0.9534(4) 0.9659(4) 0.2343(10) 0.077(4) 1.0000 Uiso .
F25 F 0.3584(5) 0.6869(6) 0.5052(14) 0.064(3) 0.5000 Uiso D
F26 F 0.3288(5) 0.7475(5) 0.4826(15) 0.064(3) 0.5000 Uiso D
F27 F 0.2973(5) 0.6878(6) 0.4943(14) 0.064(3) 0.5000 Uiso D
F28 F 0.3274(5) 0.6979(6) 0.3656(13) 0.064(3) 0.5000 Uiso D
H11 H 0.1611 0.5546 0.4892 0.0330 1.0000 Uiso R
H12 H 0.1267 0.5275 0.4658 0.0330 1.0000 Uiso R
H21 H 0.1238 0.5594 0.3111 0.0271 1.0000 Uiso R
H22 H 0.1543 0.5262 0.3326 0.0271 1.0000 Uiso R
H41 H 0.1489 0.5654 0.6663 0.0570 1.0000 Uiso R
H51 H 0.1341 0.5432 0.8149 0.0700 1.0000 Uiso R
H61 H 0.0741 0.5295 0.8326 0.0831 1.0000 Uiso R
H71 H 0.0317 0.5484 0.7207 0.0961 1.0000 Uiso R
H81 H 0.0472 0.5786 0.5788 0.0720 1.0000 Uiso R
H101 H 0.0685 0.5330 0.3816 0.0570 1.0000 Uiso R
H111 H 0.0158 0.5369 0.2918 0.0821 1.0000 Uiso R
H121 H -0.0104 0.6003 0.2581 0.0711 1.0000 Uiso R
H131 H 0.0117 0.6587 0.3284 0.0671 1.0000 Uiso R
H141 H 0.0620 0.6578 0.4300 0.0570 1.0000 Uiso R
H161 H 0.1361 0.5585 0.1564 0.0450 1.0000 Uiso R
H171 H 0.1436 0.5399 -0.0016 0.0700 1.0000 Uiso R
H181 H 0.2003 0.5512 -0.0583 0.0700 1.0000 Uiso R
H191 H 0.2454 0.5760 0.0432 0.0520 1.0000 Uiso R
H201 H 0.2377 0.5899 0.2013 0.0430 1.0000 Uiso R
H221 H 0.2226 0.5171 0.3389 0.0510 1.0000 Uiso R
H231 H 0.2741 0.5002 0.4313 0.0640 1.0000 Uiso R
H241 H 0.3001 0.5502 0.5335 0.0631 1.0000 Uiso R
H251 H 0.2784 0.6159 0.5387 0.0550 1.0000 Uiso R
H261 H 0.2254 0.6319 0.4531 0.0570 1.0000 Uiso R
H271 H 0.0709 0.7266 0.4685 0.0470 1.0000 Uiso R
H281 H 0.0591 0.7971 0.4643 0.0450 1.0000 Uiso R
H351 H 0.2651 0.6970 0.6682 0.0419 1.0000 Uiso R
H361 H 0.2190 0.6551 0.6127 0.0371 1.0000 Uiso R
H371 H 0.1180 0.8753 0.4736 0.1021 1.0000 Uiso R
H372 H 0.0994 0.8723 0.5692 0.1020 1.0000 Uiso R
H373 H 0.0775 0.8652 0.4707 0.1020 1.0000 Uiso R
H381 H 0.1665 0.8561 0.5847 0.0390 1.0000 Uiso R
H391 H 0.2197 0.8303 0.6227 0.0400 1.0000 Uiso R
H401 H 0.2903 0.7611 0.7032 0.0770 1.0000 Uiso R
H402 H 0.2658 0.7997 0.7155 0.0770 1.0000 Uiso R
H403 H 0.2813 0.7914 0.6170 0.0770 1.0000 Uiso R
H411 H 0.0847 0.6833 0.2472 0.0440 1.0000 Uiso R
H421 H 0.0502 0.7431 0.1961 0.0520 1.0000 Uiso R
H491 H 0.2705 0.7673 0.4185 0.0459 1.0000 Uiso R
H501 H 0.2426 0.7026 0.3996 0.0280 1.0000 Uiso R
H511 H 0.0764 0.8381 0.1638 0.0880 1.0000 Uiso R
H512 H 0.0563 0.8358 0.2569 0.0880 1.0000 Uiso R
H513 H 0.0422 0.8108 0.1655 0.0880 1.0000 Uiso R
H521 H 0.1237 0.8517 0.2717 0.0600 1.0000 Uiso R
H531 H 0.1812 0.8596 0.3187 0.0381 1.0000 Uiso R
H541 H 0.2690 0.8391 0.4266 0.0780 1.0000 Uiso R
H542 H 0.2321 0.8605 0.4296 0.0780 1.0000 Uiso R
H543 H 0.2493 0.8560 0.3323 0.0779 1.0000 Uiso R
H1011 H 0.5048 0.4493 0.5096 0.0330 1.0000 Uiso R
H1012 H 0.4690 0.4733 0.4838 0.0330 1.0000 Uiso R
H1021 H 0.4972 0.4754 0.3495 0.0501 1.0000 Uiso R
H1022 H 0.4675 0.4409 0.3313 0.0500 1.0000 Uiso R
H1041 H 0.4155 0.4636 0.4020 0.0490 1.0000 Uiso R
H1051 H 0.3613 0.4614 0.3092 0.0711 1.0000 Uiso R
H1061 H 0.3274 0.4004 0.3100 0.0870 1.0000 Uiso R
H1071 H 0.3489 0.3415 0.3888 0.0681 1.0000 Uiso R
H1081 H 0.4064 0.3433 0.4653 0.0490 1.0000 Uiso R
H1101 H 0.3926 0.4199 0.6144 0.0410 1.0000 Uiso R
H1111 H 0.3807 0.4429 0.7631 0.0530 1.0000 Uiso R
H1121 H 0.4278 0.4611 0.8698 0.0580 1.0000 Uiso R
H1131 H 0.4860 0.4595 0.8279 0.0590 1.0000 Uiso R
H1141 H 0.4967 0.4293 0.6823 0.0369 1.0000 Uiso R
H1161 H 0.5723 0.3674 0.4584 0.0381 1.0000 Uiso R
H1171 H 0.6224 0.3840 0.5510 0.0450 1.0000 Uiso R
H1181 H 0.6440 0.4521 0.5496 0.0521 1.0000 Uiso R
H1191 H 0.6160 0.5007 0.4510 0.0531 1.0000 Uiso R
H1201 H 0.5659 0.4828 0.3577 0.0360 1.0000 Uiso R
H1221 H 0.4807 0.4465 0.1727 0.0340 1.0000 Uiso R
H1231 H 0.4901 0.4619 0.0206 0.0421 1.0000 Uiso R
H1241 H 0.5437 0.4523 -0.0366 0.0531 1.0000 Uiso R
H1251 H 0.5910 0.4273 0.0627 0.0670 1.0000 Uiso R
H1261 H 0.5801 0.4076 0.2167 0.0580 1.0000 Uiso R
H1271 H 0.4182 0.2719 0.4950 0.0460 1.0000 Uiso R
H1281 H 0.4070 0.2026 0.4884 0.0481 1.0000 Uiso R
H1351 H 0.6134 0.3059 0.6838 0.0800 1.0000 Uiso R
H1361 H 0.5640 0.3497 0.6389 0.0590 1.0000 Uiso R
H1371 H 0.4685 0.1248 0.5137 0.0960 1.0000 Uiso R
H1372 H 0.4440 0.1304 0.5978 0.0960 1.0000 Uiso R
H1373 H 0.4279 0.1325 0.4916 0.0960 1.0000 Uiso R
H1381 H 0.5163 0.1477 0.5913 0.0610 1.0000 Uiso R
H1391 H 0.5662 0.1728 0.6504 0.0570 1.0000 Uiso R
H1401 H 0.6402 0.2412 0.6750 0.1090 1.0000 Uiso R
H1402 H 0.6199 0.2177 0.7514 0.1090 1.0000 Uiso R
H1403 H 0.6183 0.2012 0.6464 0.1090 1.0000 Uiso R
H1411 H 0.4291 0.3192 0.2720 0.0560 1.0000 Uiso R
H1421 H 0.3905 0.2651 0.2368 0.0660 1.0000 Uiso R
H1491 H 0.6131 0.2316 0.4373 0.0560 1.0000 Uiso R
H1501 H 0.5859 0.2959 0.4102 0.0720 1.0000 Uiso R
H1511 H 0.4127 0.1639 0.1964 0.0960 1.0000 Uiso R
H1512 H 0.3804 0.1941 0.2072 0.0960 1.0000 Uiso R
H1513 H 0.3976 0.1695 0.2967 0.0960 1.0000 Uiso R
H1521 H 0.4658 0.1494 0.2791 0.0381 1.0000 Uiso R
H1531 H 0.5226 0.1410 0.3411 0.0700 1.0000 Uiso R
H1541 H 0.6085 0.1583 0.4482 0.0960 1.0000 Uiso R
H1542 H 0.5930 0.1436 0.3470 0.0960 1.0000 Uiso R
H1543 H 0.5717 0.1361 0.4362 0.0960 1.0000 Uiso R
H2011 H 0.8466 0.5496 0.5277 0.0359 1.0000 Uiso R
H2012 H 0.8111 0.5245 0.5053 0.0359 1.0000 Uiso R
H2021 H 0.8408 0.5237 0.3659 0.0290 1.0000 Uiso R
H2022 H 0.8077 0.5533 0.3461 0.0289 1.0000 Uiso R
H2041 H 0.8414 0.5626 0.6956 0.0490 1.0000 Uiso R
H2051 H 0.8303 0.5378 0.8478 0.0560 1.0000 Uiso R
H2061 H 0.7763 0.5353 0.8941 0.0710 1.0000 Uiso R
H2071 H 0.7303 0.5546 0.7927 0.0720 1.0000 Uiso R
H2081 H 0.7380 0.5819 0.6411 0.0510 1.0000 Uiso R
H2101 H 0.7561 0.5334 0.4176 0.0537 1.0000 Uiso R
H2111 H 0.6987 0.5396 0.3416 0.0781 1.0000 Uiso R
H2121 H 0.6672 0.5978 0.3439 0.0700 1.0000 Uiso R
H2131 H 0.6893 0.6571 0.4256 0.0790 1.0000 Uiso R
H2141 H 0.7461 0.6517 0.5043 0.0460 1.0000 Uiso R
H2161 H 0.9077 0.6431 0.4450 0.0610 1.0000 Uiso R
H2171 H 0.9635 0.6331 0.5418 0.0910 1.0000 Uiso R
H2181 H 0.9869 0.5668 0.5475 0.0691 1.0000 Uiso R
H2191 H 0.9556 0.5110 0.4889 0.0790 1.0000 Uiso R
H2201 H 0.9038 0.5216 0.3910 0.0500 1.0000 Uiso R
H2221 H 0.8192 0.5528 0.1868 0.0350 1.0000 Uiso R
H2231 H 0.8287 0.5377 0.0308 0.0520 1.0000 Uiso R
H2241 H 0.8849 0.5437 -0.0188 0.0681 1.0000 Uiso R
H2251 H 0.9285 0.5739 0.0781 0.0510 1.0000 Uiso R
H2261 H 0.9205 0.5867 0.2375 0.0460 1.0000 Uiso R
H2271 H 0.7607 0.7246 0.5003 0.0230 1.0000 Uiso R
H2281 H 0.7470 0.7940 0.5043 0.0350 1.0000 Uiso R
H2351 H 0.9532 0.6928 0.6977 0.0510 1.0000 Uiso R
H2361 H 0.9075 0.6523 0.6445 0.0420 1.0000 Uiso R
H2371 H 0.7975 0.8707 0.6138 0.0760 1.0000 Uiso R
H2372 H 0.8014 0.8721 0.5017 0.0759 1.0000 Uiso R
H2373 H 0.7636 0.8635 0.5409 0.0760 1.0000 Uiso R
H2381 H 0.8570 0.8533 0.6182 0.0451 1.0000 Uiso R
H2391 H 0.9087 0.8262 0.6609 0.0430 1.0000 Uiso R
H2401 H 0.9801 0.7587 0.7334 0.0850 1.0000 Uiso R
H2402 H 0.9661 0.7925 0.6592 0.0850 1.0000 Uiso R
H2403 H 0.9528 0.7921 0.7623 0.0850 1.0000 Uiso R
H2411 H 0.7518 0.6549 0.2663 0.0460 1.0000 Uiso R
H2421 H 0.7039 0.6977 0.2252 0.0530 1.0000 Uiso R
H2491 H 0.9146 0.7913 0.4115 0.0511 1.0000 Uiso R
H2501 H 0.9015 0.7201 0.4083 0.0550 1.0000 Uiso R
H2511 H 0.7079 0.8087 0.2140 0.0879 1.0000 Uiso R
H2512 H 0.6881 0.7738 0.1538 0.0881 1.0000 Uiso R
H2513 H 0.6826 0.7782 0.2626 0.0880 1.0000 Uiso R
H2521 H 0.7552 0.8288 0.2519 0.0591 1.0000 Uiso R
H2531 H 0.8085 0.8529 0.2979 0.0410 1.0000 Uiso R
H2541 H 0.8951 0.8624 0.4162 0.0760 1.0000 Uiso R
H2542 H 0.8796 0.8679 0.3104 0.0760 1.0000 Uiso R
H2543 H 0.8548 0.8723 0.3942 0.0760 1.0000 Uiso R

loop_
_atom_site_aniso_label
_atom_site_aniso_U_11
_atom_site_aniso_U_22
_atom_site_aniso_U_33
_atom_site_aniso_U_23
_atom_site_aniso_U_13
_atom_site_aniso_U_12
Ag1 0.0399(7) 0.0244(6) 0.0413(8) -0.0031(7) 0.0082(5) -0.0030(7)
Ag2 0.0547(8) 0.0206(6) 0.0430(8) -0.0008(7) 0.0068(6) 0.0057(7)
Ag3 0.0356(7) 0.0289(7) 0.0306(7) 0.0059(7) 0.0017(5) 0.0055(7)
Ag4 0.0563(8) 0.0248(7) 0.0281(7) -0.0002(7) 0.0049(6) -0.0092(7)
Ag5 0.0455(7) 0.0209(6) 0.0416(8) -0.0009(7) 0.0085(5) -0.0027(7)
Ag6 0.0456(7) 0.0214(6) 0.0366(7) -0.0010(6) 0.0039(5) 0.0063(6)
P1 0.026(2) 0.018(2) 0.042(3) 0.0001(18) 0.003(2) 0.0036(17)
P2 0.039(3) 0.016(2) 0.033(3) 0.0029(17) 0.008(2) 0.0002(18)
P3 0.023(2) 0.026(2) 0.028(3) 0.0020(19) 0.0022(19) 0.0033(18)
P4 0.028(2) 0.027(3) 0.027(3) 0.004(2) 0.0015(19) -0.0016(19)
P5 0.038(3) 0.0158(19) 0.028(2) -0.0024(17) 0.0065(19) 0.0040(17)
P6 0.039(3) 0.016(2) 0.030(3) -0.0005(17) 0.0054(19) 0.0015(18)

loop_
_atom_type_symbol
_atom_type_scat_dispersion_real
_atom_type_scat_dispersion_imag
_atom_type_scat_Cromer_Mann_a1
_atom_type_scat_Cromer_Mann_b1
_atom_type_scat_Cromer_Mann_a2
_atom_type_scat_Cromer_Mann_b2
_atom_type_scat_Cromer_Mann_a3
_atom_type_scat_Cromer_Mann_b3
_atom_type_scat_Cromer_Mann_a4
_atom_type_scat_Cromer_Mann_b4
_atom_type_scat_Cromer_Mann_c
_atom_type_scat_source
C 0.0033 0.0016 2.3100 20.8439 1.0200 10.2075 1.5886 0.5687 0.8650 51.6512 0.2156 'International Tables Vol C 4.2.6.8 and 6.1.1.4'
H 0.0000 0.0000 0.4930 10.5109 0.3229 26.1257 0.1402 3.1424 0.0408 57.7998 0.0030 'International Tables Vol C 4.2.6.8 and 6.1.1.4'
N 0.0061 0.0033 12.2126 0.0057 3.1322 9.8933 2.0125 28.9975 1.1663 0.5826 -11.5290 'International Tables Vol C 4.2.6.8 and 6.1.1.4'
O 0.0106 0.0060 3.0485 13.2771 2.2868 5.7011 1.5463 0.3239 0.8670 32.9089 0.2508 'International Tables Vol C 4.2.6.8 and 6.1.1.4'
P 0.1023 0.0942 6.4345 1.9067 4.1791 27.1570 1.7800 0.5260 1.4908 68.1645 1.1149 'International Tables Vol C 4.2.6.8 and 6.1.1.4'
Ag -0.8971 1.1015 19.2808 0.6446 16.6885 7.4726 4.8045 24.6605 1.0463 99.8156 5.1790 'International Tables Vol C 4.2.6.8 and 6.1.1.4'
B 0.0013 0.0007 2.0545 23.2185 1.3326 1.0210 1.0979 60.3498 0.7068 0.1403 -0.1932 'International Tables Vol C 4.2.6.8 and 6.1.1.4'
F 0.0171 0.0103 3.5392 10.2825 2.6412 4.2944 1.5170 0.2615 1.0243 26.1476 0.2776 'International Tables Vol C 4.2.6.8 and 6.1.1.4'

loop_
_geom_angle_atom_site_label_1
_geom_angle_atom_site_label_2
_geom_angle_atom_site_label_3
_geom_angle
_geom_angle_publ_flag
P1 Ag1 N1 137.7(3) yes
P1 Ag1 N2 147.7(3) yes
N1 Ag1 N2 73.9(4) yes
P2 Ag2 N3 149.5(3) yes
P2 Ag2 N4 137.4(3) yes
N3 Ag2 N4 72.4(4) yes
P3 Ag3 N5 138.1(3) yes
P3 Ag3 N6 147.0(4) yes
N5 Ag3 N6 73.8(5) yes
P4 Ag4 N7 147.7(4) yes
P4 Ag4 N8 138.5(4) yes
N7 Ag4 N8 73.0(5) yes
P5 Ag5 N9 137.3(3) yes
P5 Ag5 N10 147.2(3) yes
N9 Ag5 N10 74.0(4) yes
P6 Ag6 N11 143.9(3) yes
P6 Ag6 N12 141.2(3) yes
N11 Ag6 N12 74.0(4) yes
Ag1 P1 C1 119.2(6) yes
Ag1 P1 C3 108.4(6) yes
C1 P1 C3 102.2(8) yes
Ag1 P1 C9 115.2(6) yes
C1 P1 C9 104.9(8) yes
C3 P1 C9 105.4(8) yes
Ag2 P2 C2 119.2(5) yes
Ag2 P2 C15 110.5(6) yes
C2 P2 C15 102.7(7) yes
Ag2 P2 C21 113.6(6) yes
C2 P2 C21 104.9(8) yes
C15 P2 C21 104.5(8) yes
Ag3 P3 C101 120.5(5) yes
Ag3 P3 C103 115.7(5) yes
C101 P3 C103 105.1(7) yes
Ag3 P3 C109 108.0(5) yes
C101 P3 C109 99.9(7) yes
C103 P3 C109 105.6(7) yes
Ag4 P4 C102 119.7(6) yes
Ag4 P4 C115 113.5(6) yes
C102 P4 C115 104.2(8) yes
Ag4 P4 C121 111.5(6) yes
C102 P4 C121 101.4(8) yes
C115 P4 C121 104.8(7) yes
Ag5 P5 C201 120.4(6) yes
Ag5 P5 C203 107.1(5) yes
C201 P5 C203 100.8(8) yes
Ag5 P5 C209 114.9(6) yes
C201 P5 C209 107.5(8) yes
C203 P5 C209 103.9(7) yes
Ag6 P6 C202 116.5(6) yes
Ag6 P6 C215 117.2(6) yes
C202 P6 C215 105.7(8) yes
Ag6 P6 C221 111.0(5) yes
C202 P6 C221 101.8(7) yes
C215 P6 C221 102.8(7) yes
Ag1 N1 C27 128.9(11) yes
Ag1 N1 C31 114.7(10) yes
C27 N1 C31 116.4(14) yes
Ag1 N2 C32 116.4(10) yes
Ag1 N2 C36 126.7(10) yes
C32 N2 C36 116.8(13) yes
Ag2 N3 C41 123.8(11) yes
Ag2 N3 C45 115.7(10) yes
C41 N3 C45 120.5(14) yes
Ag2 N4 C46 114.4(9) yes
Ag2 N4 C50 125.9(10) yes
C46 N4 C50 119.6(13) yes
Ag3 N5 C127 129.6(12) yes
Ag3 N5 C131 113.7(10) yes
C127 N5 C131 116.4(15) yes
Ag3 N6 C132 114.1(11) yes
Ag3 N6 C136 123.3(13) yes
C132 N6 C136 122.5(16) yes
Ag4 N7 C141 125.8(13) yes
Ag4 N7 C145 114.9(10) yes
C141 N7 C145 119.3(15) yes
Ag4 N8 C146 116.3(11) yes
Ag4 N8 C150 126.8(14) yes
C146 N8 C150 116.9(17) yes
Ag5 N9 C227 129.0(10) yes
Ag5 N9 C231 113.0(9) yes
C227 N9 C231 118.0(13) yes
Ag5 N10 C232 115.3(10) yes
Ag5 N10 C236 127.3(11) yes
C232 N10 C236 117.4(14) yes
Ag6 N11 C241 127.0(11) yes
Ag6 N11 C245 115.2(10) yes
C241 N11 C245 117.8(14) yes
Ag6 N12 C246 113.7(9) yes
Ag6 N12 C250 127.1(12) yes
C246 N12 C250 119.2(14) yes
P1 C1 C2 117.8(11) yes
P1 C1 H11 106.9 no
C2 C1 H11 106.5 no
P1 C1 H12 107.7 no
C2 C1 H12 108.2 no
H11 C1 H12 109.4 no
C1 C2 P2 116.3(11) yes
C1 C2 H21 107.4 no
P2 C2 H21 107.9 no
C1 C2 H22 107.9 no
P2 C2 H22 107.5 no
H21 C2 H22 109.8 no
P1 C3 C4 120.9(15) yes
P1 C3 C8 121.0(15) yes
C4 C3 C8 118.1(20) yes
C3 C4 C5 121.9(20) yes
C3 C4 H41 118.4 no
C5 C4 H41 119.6 no
C4 C5 C6 116(2) yes
C4 C5 H51 120.6 no
C6 C5 H51 122.9 no
C5 C6 C7 123(3) yes
C5 C6 H61 117.4 no
C7 C6 H61 119.7 no
C6 C7 C8 120(3) yes
C6 C7 H71 120.1 no
C8 C7 H71 120.1 no
C7 C8 C3 121(2) yes
C7 C8 H81 120.9 no
C3 C8 H81 118.4 no
P1 C9 C10 123.2(13) yes
P1 C9 C14 117.2(13) yes
C10 C9 C14 119.6(16) yes
C9 C10 C11 118.8(18) yes
C9 C10 H101 120.8 no
C11 C10 H101 120.4 no
C10 C11 C12 121(2) yes
C10 C11 H111 120.1 no
C12 C11 H111 119.0 no
C11 C12 C13 120(2) yes
C11 C12 H121 119.3 no
C13 C12 H121 120.7 no
C12 C13 C14 123(2) yes
C12 C13 H131 117.7 no
C14 C13 H131 119.6 no
C9 C14 C13 117.9(18) yes
C9 C14 H141 121.0 no
C13 C14 H141 121.0 no
P2 C15 C16 120.3(13) yes
P2 C15 C20 118.4(13) yes
C16 C15 C20 121.2(17) yes
C15 C16 C17 122.2(18) yes
C15 C16 H161 118.7 no
C17 C16 H161 119.1 no
C16 C17 C18 116.2(19) yes
C16 C17 H171 122.2 no
C18 C17 H171 121.5 no
C17 C18 C19 120(2) yes
C17 C18 H181 119.1 no
C19 C18 H181 121.2 no
C18 C19 C20 122.5(19) yes
C18 C19 H191 117.9 no
C20 C19 H191 119.5 no
C15 C20 C19 118.1(16) yes
C15 C20 H201 120.5 no
C19 C20 H201 121.4 no
P2 C21 C22 123.2(14) yes
P2 C21 C26 120.0(14) yes
C22 C21 C26 116.8(16) yes
C21 C22 C23 121.6(18) yes
C21 C22 H221 117.9 no
C23 C22 H221 120.5 no
C22 C23 C24 118.5(20) yes
C22 C23 H231 120.5 no
C24 C23 H231 121.0 no
C23 C24 C25 122.7(19) yes
C23 C24 H241 119.4 no
C25 C24 H241 117.8 no
C24 C25 C26 118.5(18) yes
C24 C25 H251 120.4 no
C26 C25 H251 121.1 no
C21 C26 C25 121.8(17) yes
C21 C26 H261 119.1 no
C25 C26 H261 119.0 no
N1 C27 C28 123.8(17) yes
N1 C27 H271 117.8 no
C28 C27 H271 118.5 no
C27 C28 C29 120.5(17) yes
C27 C28 H281 120.8 no
C29 C28 H281 118.6 no
C28 C29 C30 116.4(16) yes
C28 C29 C37 120.7(17) yes
C30 C29 C37 122.8(17) yes
C29 C30 C31 119.5(15) yes
C29 C30 C38 120.8(15) yes
C31 C30 C38 119.7(14) yes
N1 C31 C30 123.3(14) yes
N1 C31 C32 117.4(14) yes
C30 C31 C32 119.2(15) yes
C31 C32 N2 117.5(14) yes
C31 C32 C33 117.5(15) yes
N2 C32 C33 125.0(14) yes
C32 C33 C34 114.7(14) yes
C32 C33 C39 121.5(15) yes
C34 C33 C39 123.6(15) yes
C33 C34 C35 118.5(16) yes
C33 C34 C40 119.8(16) yes
C35 C34 C40 121.7(17) yes
C34 C35 C36 121.6(17) yes
C34 C35 H351 118.7 no
C36 C35 H351 119.7 no
C35 C36 N2 123.3(16) yes
C35 C36 H361 119.2 no
N2 C36 H361 117.5 no
C29 C37 H371 111.0 no
C29 C37 H372 108.2 no
H371 C37 H372 109.6 no
C29 C37 H373 108.4 no
H371 C37 H373 109.5 no
H372 C37 H373 110.0 no
C30 C38 C39 119.7(15) yes
C30 C38 H381 119.7 no
C39 C38 H381 120.6 no
C33 C39 C38 122.2(16) yes
C33 C39 H391 119.5 no
C38 C39 H391 118.3 no
C34 C40 H401 106.7 no
C34 C40 H402 110.3 no
H401 C40 H402 109.5 no
C34 C40 H403 111.0 no
H401 C40 H403 109.8 no
H402 C40 H403 109.6 no
N3 C41 C42 119.1(15) yes
N3 C41 H411 120.3 no
C42 C41 H411 120.6 no
C41 C42 C43 121.9(17) yes
C41 C42 H421 120.2 no
C43 C42 H421 118.0 no
C42 C43 C44 117.7(17) yes
C42 C43 C51 120.3(17) yes
C44 C43 C51 121.6(17) yes
C43 C44 C45 119.4(15) yes
C43 C44 C52 122.7(16) yes
C45 C44 C52 117.8(15) yes
C44 C45 N3 121.0(14) yes
C44 C45 C46 119.7(14) yes
N3 C45 C46 119.3(14) yes
C45 C46 N4 118.1(13) yes
C45 C46 C47 121.5(14) yes
N4 C46 C47 120.3(13) yes
C46 C47 C48 120.0(14) yes
C46 C47 C53 115.9(13) yes
C48 C47 C53 124.2(14) yes
C47 C48 C49 117.7(16) yes
C47 C48 C54 121.8(15) yes
C49 C48 C54 120.5(16) yes
C48 C49 C50 120.4(16) yes
C48 C49 H491 118.9 no
C50 C49 H491 120.7 no
C49 C50 N4 121.9(14) yes
C49 C50 H501 119.0 no
N4 C50 H501 119.1 no
C43 C51 H511 108.6 no
C43 C51 H512 109.7 no
H511 C51 H512 109.7 no
C43 C51 H513 109.2 no
H511 C51 H513 109.6 no
H512 C51 H513 110.0 no
C44 C52 C53 123.5(17) yes
C44 C52 H521 118.3 no
C53 C52 H521 118.2 no
C47 C53 C52 121.6(15) yes
C47 C53 H531 118.1 no
C52 C53 H531 120.3 no
C48 C54 H541 108.9 no
C48 C54 H542 108.8 no
H541 C54 H542 109.4 no
C48 C54 H543 110.5 no
H541 C54 H543 109.7 no
H542 C54 H543 109.5 no
P3 C101 C102 117.3(11) yes
P3 C101 H1011 108.4 no
C102 C101 H1011 107.0 no
P3 C101 H1012 107.5 no
C102 C101 H1012 107.1 no
H1011 C101 H1012 109.4 no
C101 C102 P4 115.7(11) yes
C101 C102 H1021 109.1 no
P4 C102 H1021 108.7 no
C101 C102 H1022 106.8 no
P4 C102 H1022 106.6 no
H1021 C102 H1022 109.8 no
P3 C103 C104 122.6(12) yes
P3 C103 C108 117.5(12) yes
C104 C103 C108 119.9(15) yes
C103 C104 C105 121.1(16) yes
C103 C104 H1041 119.8 no
C105 C104 H1041 119.0 no
C104 C105 C106 118.0(18) yes
C104 C105 H1051 121.1 no
C106 C105 H1051 120.9 no
C105 C106 C107 122(2) yes
C105 C106 H1061 120.0 no
C107 C106 H1061 117.8 no
C106 C107 C108 117.9(19) yes
C106 C107 H1071 122.6 no
C108 C107 H1071 119.6 no
C107 C108 C103 120.7(16) yes
C107 C108 H1081 120.2 no
C103 C108 H1081 119.1 no
P3 C109 C110 122.9(12) yes
P3 C109 C114 119.7(12) yes
C110 C109 C114 117.3(15) yes
C109 C110 C111 122.6(15) yes
C109 C110 H1101 119.2 no
C111 C110 H1101 118.2 no
C110 C111 C112 116.6(18) yes
C110 C111 H1111 120.3 no
C112 C111 H1111 123.1 no
C111 C112 C113 124(2) yes
C111 C112 H1121 117.7 no
C113 C112 H1121 118.4 no
C112 C113 C114 116.8(17) yes
C112 C113 H1131 122.1 no
C114 C113 H1131 121.0 no
C113 C114 C109 122.6(16) yes
C113 C114 H1141 118.1 no
C109 C114 H1141 119.3 no
P4 C115 C116 119.2(13) yes
P4 C115 C120 121.6(12) yes
C116 C115 C120 118.9(15) yes
C115 C116 C117 120.8(17) yes
C115 C116 H1161 119.4 no
C117 C116 H1161 119.8 no
C116 C117 C118 119.1(17) yes
C116 C117 H1171 119.7 no
C118 C117 H1171 121.1 no
C117 C118 C119 120.2(17) yes
C117 C118 H1181 119.4 no
C119 C118 H1181 120.4 no
C118 C119 C120 119.7(17) yes
C118 C119 H1191 119.9 no
C120 C119 H1191 120.4 no
C115 C120 C119 120.9(15) yes
C115 C120 H1201 119.0 no
C119 C120 H1201 120.0 no
P4 C121 C122 123.8(13) yes
P4 C121 C126 121.2(13) yes
C122 C121 C126 114.8(16) yes
C121 C122 C123 121.6(16) yes
C121 C122 H1221 118.2 no
C123 C122 H1221 120.1 no
C122 C123 C124 121.7(17) yes
C122 C123 H1231 117.9 no
C124 C123 H1231 120.4 no
C123 C124 C125 121.0(19) yes
C123 C124 H1241 119.2 no
C125 C124 H1241 119.8 no
C124 C125 C126 117.4(19) yes
C124 C125 H1251 121.5 no
C126 C125 H1251 121.0 no
C121 C126 C125 123.4(17) yes
C121 C126 H1261 116.3 no
C125 C126 H1261 120.1 no
N5 C127 C128 126.0(17) yes
N5 C127 H1271 116.7 no
C128 C127 H1271 117.2 no
C127 C128 C129 120.4(18) yes
C127 C128 H1281 120.0 no
C129 C128 H1281 119.6 no
C128 C129 C130 115.6(19) yes
C128 C129 C137 122(2) yes
C130 C129 C137 122.3(20) yes
C129 C130 C131 120.3(16) yes
C129 C130 C138 123.3(18) yes
C131 C130 C138 116.3(16) yes
C130 C131 N5 121.2(14) yes
C130 C131 C132 120.0(15) yes
N5 C131 C132 118.8(14) yes
C131 C132 N6 119.0(14) yes
C131 C132 C133 122.0(15) yes
N6 C132 C133 118.9(14) yes
C132 C133 C134 121.5(17) yes
C132 C133 C139 114.3(15) yes
C134 C133 C139 124.2(17) yes
C133 C134 C135 119.0(19) yes
C133 C134 C140 123.0(19) yes
C135 C134 C140 117.7(19) yes
C134 C135 C136 120(2) yes
C134 C135 H1351 119.1 no
C136 C135 H1351 121.0 no
C135 C136 N6 118.2(20) yes
C135 C136 H1361 120.6 no
N6 C136 H1361 121.1 no
C129 C137 H1371 109.0 no
C129 C137 H1372 108.0 no
H1371 C137 H1372 110.0 no
C129 C137 H1373 110.7 no
H1371 C137 H1373 109.4 no
H1372 C137 H1373 109.8 no
C130 C138 C139 124(2) yes
C130 C138 H1381 117.5 no
C139 C138 H1381 118.4 no
C133 C139 C138 123.4(19) yes
C133 C139 H1391 118.3 no
C138 C139 H1391 118.2 no
C134 C140 H1401 110.0 no
C134 C140 H1402 108.3 no
H1401 C140 H1402 109.7 no
C134 C140 H1403 109.4 no
H1401 C140 H1403 109.8 no
H1402 C140 H1403 109.6 no
N7 C141 C142 124.5(20) yes
N7 C141 H1411 117.1 no
C142 C141 H1411 118.4 no
C141 C142 C143 118.1(19) yes
C141 C142 H1421 120.8 no
C143 C142 H1421 121.1 no
C142 C143 C144 119.7(18) yes
C142 C143 C151 118.8(18) yes
C144 C143 C151 121.5(18) yes
C143 C144 C145 117.9(16) yes
C143 C144 C152 124.9(16) yes
C145 C144 C152 117.0(15) yes
C144 C145 N7 120.5(15) yes
C144 C145 C146 119.6(16) yes
N7 C145 C146 119.8(15) yes
C145 C146 N8 116.0(16) yes
C145 C146 C147 120.1(17) yes
N8 C146 C147 124.0(16) yes
C146 C147 C148 116.0(17) yes
C146 C147 C153 119.0(17) yes
C148 C147 C153 125.0(19) yes
C147 C148 C149 121.5(19) yes
C147 C148 C154 119.1(18) yes
C149 C148 C154 119.4(18) yes
C148 C149 C150 116.7(19) yes
C148 C149 H1491 120.5 no
C150 C149 H1491 122.8 no
C149 C150 N8 125(2) yes
C149 C150 H1501 117.4 no
N8 C150 H1501 117.6 no
C143 C151 H1511 109.6 no
C143 C151 H1512 109.0 no
H1511 C151 H1512 110.2 no
C143 C151 H1513 108.2 no
H1511 C151 H1513 109.6 no
H1512 C151 H1513 110.2 no
C144 C152 C153 122.0(17) yes
C144 C152 H1521 117.9 no
C153 C152 H1521 120.1 no
C147 C153 C152 122(2) yes
C147 C153 H1531 119.4 no
C152 C153 H1531 118.4 no
C148 C154 H1541 107.6 no
C148 C154 H1542 110.0 no
H1541 C154 H1542 109.7 no
C148 C154 H1543 110.6 no
H1541 C154 H1543 109.4 no
H1542 C154 H1543 109.5 no
P5 C201 C202 116.0(11) yes
P5 C201 H2011 107.3 no
C202 C201 H2011 107.1 no
P5 C201 H2012 108.3 no
C202 C201 H2012 108.6 no
H2011 C201 H2012 109.4 no
C201 C202 P6 116.1(11) yes
C201 C202 H2021 108.2 no
P6 C202 H2021 107.9 no
C201 C202 H2022 107.0 no
P6 C202 H2022 108.3 no
H2021 C202 H2022 109.2 no
P5 C203 C204 116.3(13) yes
P5 C203 C208 121.4(13) yes
C204 C203 C208 122.4(17) yes
C203 C204 C205 116.8(17) yes
C203 C204 H2041 121.4 no
C205 C204 H2041 121.7 no
C204 C205 C206 122(2) yes
C204 C205 H2051 119.7 no
C206 C205 H2051 118.0 no
C205 C206 C207 119(2) yes
C205 C206 H2061 121.0 no
C207 C206 H2061 120.1 no
C206 C207 C208 123(2) yes
C206 C207 H2071 118.4 no
C208 C207 H2071 118.3 no
C207 C208 C203 116.2(18) yes
C207 C208 H2081 122.9 no
C203 C208 H2081 120.9 no
P5 C209 C210 120.7(13) yes
P5 C209 C214 117.0(13) yes
C210 C209 C214 122.1(16) yes
C209 C210 C211 113.7(18) yes
C209 C210 H2101 121.6 no
C211 C210 H2101 124.7 no
C210 C211 C212 125(2) yes
C210 C211 H2111 117.3 no
C212 C211 H2111 118.0 no
C211 C212 C213 121(2) yes
C211 C212 H2121 119.4 no
C213 C212 H2121 119.0 no
C212 C213 C214 115(2) yes
C212 C213 H2131 120.9 no
C214 C213 H2131 123.8 no
C213 C214 C209 122.8(18) yes
C213 C214 H2141 118.4 no
C209 C214 H2141 118.7 no
P6 C215 C216 118.2(14) yes
P6 C215 C220 120.8(14) yes
C216 C215 C220 121.0(17) yes
C215 C216 C217 119.2(18) yes
C215 C216 H2161 119.7 no
C217 C216 H2161 121.2 no
C216 C217 C218 116.4(20) yes
C216 C217 H2171 122.0 no
C218 C217 H2171 121.5 no
C217 C218 C219 123(2) yes
C217 C218 H2181 118.2 no
C219 C218 H2181 118.4 no
C218 C219 C220 119(2) yes
C218 C219 H2191 120.0 no
C220 C219 H2191 120.7 no
C219 C220 C215 120.6(19) yes
C219 C220 H2201 120.3 no
C215 C220 H2201 119.1 no
P6 C221 C222 119.6(12) yes
P6 C221 C226 118.8(13) yes
C222 C221 C226 121.5(16) yes
C221 C222 C223 120.1(16) yes
C221 C222 H2221 120.4 no
C223 C222 H2221 119.5 no
C222 C223 C224 119.1(18) yes
C222 C223 H2231 120.8 no
C224 C223 H2231 120.1 no
C223 C224 C225 120(2) yes
C223 C224 H2241 119.6 no
C225 C224 H2241 119.9 no
C224 C225 C226 121.3(19) yes
C224 C225 H2251 119.5 no
C226 C225 H2251 119.2 no
C225 C226 C221 117.4(18) yes
C225 C226 H2261 121.0 no
C221 C226 H2261 121.6 no
N9 C227 C228 125.3(14) yes
N9 C227 H2271 116.3 no
C228 C227 H2271 118.2 no
C227 C228 C229 118.3(15) yes
C227 C228 H2281 120.5 no
C229 C228 H2281 121.2 no
C228 C229 C230 118.4(15) yes
C228 C229 C237 121.0(16) yes
C230 C229 C237 120.7(16) yes
C229 C230 C231 118.2(14) yes
C229 C230 C238 123.8(15) yes
C231 C230 C238 117.9(13) yes
C230 C231 N9 121.5(13) yes
C230 C231 C232 118.1(13) yes
N9 C231 C232 120.2(14) yes
C231 C232 N10 117.3(14) yes
C231 C232 C233 120.8(14) yes
N10 C232 C233 121.8(15) yes
C232 C233 C234 116.9(16) yes
C232 C233 C239 116.9(15) yes
C234 C233 C239 126.0(16) yes
C233 C234 C235 116.0(18) yes
C233 C234 C240 116.7(18) yes
C235 C234 C240 127.1(19) yes
C234 C235 C236 124.2(19) yes
C234 C235 H2351 117.6 no
C236 C235 H2351 118.2 no
C235 C236 N10 123.5(17) yes
C235 C236 H2361 119.5 no
N10 C236 H2361 117.0 no
C229 C237 H2371 109.5 no
C229 C237 H2372 108.2 no
H2371 C237 H2372 109.9 no
C229 C237 H2373 108.6 no
H2371 C237 H2373 110.1 no
H2372 C237 H2373 110.4 no
C230 C238 C239 121.1(17) yes
C230 C238 H2381 119.5 no
C239 C238 H2381 119.4 no
C233 C239 C238 125.1(18) yes
C233 C239 H2391 115.5 no
C238 C239 H2391 119.3 no
C234 C240 H2401 107.8 no
C234 C240 H2402 109.2 no
H2401 C240 H2402 109.8 no
C234 C240 H2403 110.2 no
H2401 C240 H2403 109.8 no
H2402 C240 H2403 110.0 no
N11 C241 C242 124.5(17) yes
N11 C241 H2411 117.4 no
C242 C241 H2411 118.1 no
C241 C242 C243 117.7(18) yes
C241 C242 H2421 121.4 no
C243 C242 H2421 120.9 no
C242 C243 C244 121.0(18) yes
C242 C243 C251 120.1(17) yes
C244 C243 C251 118.8(17) yes
C243 C244 C245 116.5(16) yes
C243 C244 C252 126.7(16) yes
C245 C244 C252 116.8(15) yes
C244 C245 N11 122.4(14) yes
C244 C245 C246 118.8(13) yes
N11 C245 C246 118.8(13) yes
C245 C246 N12 118.1(13) yes
C245 C246 C247 119.6(14) yes
N12 C246 C247 122.3(14) yes
C246 C247 C248 116.9(15) yes
C246 C247 C253 119.4(15) yes
C248 C247 C253 123.7(15) yes
C247 C248 C249 119.7(16) yes
C247 C248 C254 120.6(16) yes
C249 C248 C254 119.7(16) yes
C248 C249 C250 120.4(17) yes
C248 C249 H2491 119.3 no
C250 C249 H2491 120.2 no
C249 C250 N12 121.6(17) yes
C249 C250 H2501 119.9 no
N12 C250 H2501 118.4 no
C243 C251 H2511 109.2 no
C243 C251 H2512 110.3 no
H2511 C251 H2512 109.3 no
C243 C251 H2513 109.1 no
H2511 C251 H2513 109.6 no
H2512 C251 H2513 109.3 no
C244 C252 C253 124.4(18) yes
C244 C252 H2521 117.3 no
C253 C252 H2521 118.2 no
C247 C253 C252 120.9(17) yes
C247 C253 H2531 119.2 no
C252 C253 H2531 119.9 no
C248 C254 H2541 110.6 no
C248 C254 H2542 108.3 no
H2541 C254 H2542 109.3 no
C248 C254 H2543 109.5 no
H2541 C254 H2543 109.5 no
H2542 C254 H2543 109.7 no
F1 B1 F2 108.2(17) yes
F1 B1 F3 113.3(19) yes
F2 B1 F3 107.0(19) yes
F1 B1 F4 106.2(17) yes
F2 B1 F4 110.6(17) yes
F3 B1 F4 111.6(18) yes
F5 B2 F6 108.8(8) yes
F5 B2 F7 109.5(8) yes
F6 B2 F7 108.9(8) yes
F5 B2 F8 109.0(8) yes
F6 B2 F8 110.4(8) yes
F7 B2 F8 110.2(8) yes
F9 B3 F10 107.5(19) yes
F9 B3 F11 106.8(19) yes
F10 B3 F11 112(2) yes
F9 B3 F12 111(2) yes
F10 B3 F12 108.9(20) yes
F11 B3 F12 110.3(19) yes
F13 B4 F14 109.1(9) yes
F13 B4 F15 112.8(9) yes
F14 B4 F15 108.3(9) yes
F13 B4 F16 109.1(9) yes
F14 B4 F16 109.3(9) yes
F15 B4 F16 108.3(9) yes
F17 B5 F18 108(2) yes
F17 B5 F19 108(2) yes
F18 B5 F19 112(2) yes
F17 B5 F20 103(2) yes
F18 B5 F20 110(2) yes
F19 B5 F20 115(2) yes
F21 B6 F22 99(3) yes
F21 B6 F23 98(3) yes
F22 B6 F23 121(3) yes
F21 B6 F24 110(3) yes
F22 B6 F24 111(3) yes
F23 B6 F24 115(3) yes
F25 B7 F26 108.2(8) yes
F25 B7 F27 112.5(8) yes
F26 B7 F27 109.0(8) yes
F25 B7 F28 107.9(8) yes
F26 B7 F28 111.2(8) yes
F27 B7 F28 108.1(8) yes

loop_
_geom_bond_atom_site_label_1
_geom_bond_atom_site_label_2
_geom_bond_distance
_geom_bond_publ_flag
Ag1 P1 2.345(4) yes
Ag1 N1 2.303(13) yes
Ag1 N2 2.257(12) yes
Ag2 P2 2.340(4) yes
Ag2 N3 2.261(13) yes
Ag2 N4 2.325(13) yes
Ag3 P3 2.328(5) yes
Ag3 N5 2.297(13) yes
Ag3 N6 2.289(15) yes
Ag4 P4 2.337(5) yes
Ag4 N7 2.255(14) yes
Ag4 N8 2.330(15) yes
Ag5 P5 2.344(4) yes
Ag5 N9 2.317(13) yes
Ag5 N10 2.267(13) yes
Ag6 P6 2.344(4) yes
Ag6 N11 2.304(12) yes
Ag6 N12 2.271(13) yes
P1 C1 1.815(16) yes
P1 C3 1.817(19) yes
P1 C9 1.824(17) yes
P2 C2 1.820(16) yes
P2 C15 1.832(18) yes
P2 C21 1.792(18) yes
P3 C101 1.856(16) yes
P3 C103 1.797(16) yes
P3 C109 1.784(16) yes
P4 C102 1.836(17) yes
P4 C115 1.815(16) yes
P4 C121 1.789(17) yes
P5 C201 1.809(16) yes
P5 C203 1.880(17) yes
P5 C209 1.827(17) yes
P6 C202 1.799(16) yes
P6 C215 1.799(17) yes
P6 C221 1.840(17) yes
N1 C27 1.31(2) yes
N1 C31 1.387(19) yes
N2 C32 1.38(2) yes
N2 C36 1.323(19) yes
N3 C41 1.320(19) yes
N3 C45 1.35(2) yes
N4 C46 1.339(19) yes
N4 C50 1.326(18) yes
N5 C127 1.29(2) yes
N5 C131 1.38(2) yes
N6 C132 1.37(2) yes
N6 C136 1.34(2) yes
N7 C141 1.29(2) yes
N7 C145 1.40(2) yes
N8 C146 1.35(2) yes
N8 C150 1.30(2) yes
N9 C227 1.291(18) yes
N9 C231 1.338(19) yes
N10 C232 1.36(2) yes
N10 C236 1.31(2) yes
N11 C241 1.32(2) yes
N11 C245 1.323(18) yes
N12 C246 1.401(19) yes
N12 C250 1.30(2) yes
C1 C2 1.52(2) yes
C1 H11 0.969 no
C1 H12 0.972 no
C2 H21 0.972 no
C2 H22 0.971 no
C3 C4 1.39(3) yes
C3 C8 1.39(3) yes
C4 C5 1.39(3) yes
C4 H41 0.931 no
C5 C6 1.42(3) yes
C5 H51 0.929 no
C6 C7 1.32(3) yes
C6 H61 0.930 no
C7 C8 1.39(3) yes
C7 H71 0.930 no
C8 H81 0.932 no
C9 C10 1.42(2) yes
C9 C14 1.43(2) yes
C10 C11 1.35(3) yes
C10 H101 0.930 no
C11 C12 1.40(3) yes
C11 H111 0.932 no
C12 C13 1.35(3) yes
C12 H121 0.929 no
C13 C14 1.35(3) yes
C13 H131 0.930 no
C14 H141 0.931 no
C15 C16 1.36(2) yes
C15 C20 1.39(2) yes
C16 C17 1.39(3) yes
C16 H161 0.933 no
C17 C18 1.45(3) yes
C17 H171 0.931 no
C18 C19 1.37(3) yes
C18 H181 0.932 no
C19 C20 1.37(2) yes
C19 H191 0.929 no
C20 H201 0.927 no
C21 C22 1.42(2) yes
C21 C26 1.41(2) yes
C22 C23 1.37(3) yes
C22 H221 0.932 no
C23 C24 1.39(3) yes
C23 H231 0.934 no
C24 C25 1.37(3) yes
C24 H241 0.932 no
C25 C26 1.38(2) yes
C25 H251 0.930 no
C26 H261 0.934 no
C27 C28 1.40(2) yes
C27 H271 0.930 no
C28 C29 1.38(2) yes
C28 H281 0.932 no
C29 C30 1.43(2) yes
C29 C37 1.49(3) yes
C30 C31 1.36(2) yes
C30 C38 1.49(2) yes
C31 C32 1.46(2) yes
C32 C33 1.41(2) yes
C33 C34 1.47(2) yes
C33 C39 1.39(2) yes
C34 C35 1.36(2) yes
C34 C40 1.51(2) yes
C35 C36 1.38(2) yes
C35 H351 0.927 no
C36 H361 0.932 no
C37 H371 0.961 no
C37 H372 0.962 no
C37 H373 0.962 no
C38 C39 1.29(2) yes
C38 H381 0.930 no
C39 H391 0.928 no
C40 H401 0.961 no
C40 H402 0.962 no
C40 H403 0.960 no
C41 C42 1.47(2) yes
C41 H411 0.930 no
C42 C43 1.30(3) yes
C42 H421 0.927 no
C43 C44 1.42(2) yes
C43 C51 1.50(3) yes
C44 C45 1.41(2) yes
C44 C52 1.42(2) yes
C45 C46 1.42(2) yes
C46 C47 1.44(2) yes
C47 C48 1.38(2) yes
C47 C53 1.44(2) yes
C48 C49 1.36(2) yes
C48 C54 1.51(3) yes
C49 C50 1.41(2) yes
C49 H491 0.932 no
C50 H501 0.932 no
C51 H511 0.961 no
C51 H512 0.960 no
C51 H513 0.960 no
C52 C53 1.33(2) yes
C52 H521 0.931 no
C53 H531 0.934 no
C54 H541 0.957 no
C54 H542 0.961 no
C54 H543 0.960 no
C101 C102 1.53(2) yes
C101 H1011 0.968 no
C101 H1012 0.970 no
C102 H1021 0.971 no
C102 H1022 0.971 no
C103 C104 1.37(2) yes
C103 C108 1.39(2) yes
C104 C105 1.41(2) yes
C104 H1041 0.935 no
C105 C106 1.41(3) yes
C105 H1051 0.930 no
C106 C107 1.38(3) yes
C106 H1061 0.931 no
C107 C108 1.43(3) yes
C107 H1071 0.932 no
C108 H1081 0.929 no
C109 C110 1.43(2) yes
C109 C114 1.36(2) yes
C110 C111 1.39(2) yes
C110 H1101 0.931 no
C111 C112 1.38(3) yes
C111 H1111 0.928 no
C112 C113 1.40(3) yes
C112 H1121 0.930 no
C113 C114 1.41(2) yes
C113 H1131 0.930 no
C114 H1141 0.930 no
C115 C116 1.38(2) yes
C115 C120 1.38(2) yes
C116 C117 1.36(2) yes
C116 H1161 0.931 no
C117 C118 1.40(2) yes
C117 H1171 0.931 no
C118 C119 1.36(2) yes
C118 H1181 0.931 no
C119 C120 1.36(2) yes
C119 H1191 0.929 no
C120 H1201 0.931 no
C121 C122 1.40(2) yes
C121 C126 1.42(2) yes
C122 C123 1.36(2) yes
C122 H1221 0.926 no
C123 C124 1.35(2) yes
C123 H1231 0.927 no
C124 C125 1.38(3) yes
C124 H1241 0.927 no
C125 C126 1.38(3) yes
C125 H1251 0.929 no
C126 H1261 0.930 no
C127 C128 1.39(2) yes
C127 H1271 0.928 no
C128 C129 1.36(3) yes
C128 H1281 0.926 no
C129 C130 1.44(3) yes
C129 C137 1.47(3) yes
C130 C131 1.40(2) yes
C130 C138 1.42(3) yes
C131 C132 1.42(2) yes
C132 C133 1.41(2) yes
C133 C134 1.34(2) yes
C133 C139 1.44(2) yes
C134 C135 1.41(3) yes
C134 C140 1.48(3) yes
C135 C136 1.44(3) yes
C135 H1351 0.925 no
C136 H1361 0.930 no
C137 H1371 0.962 no
C137 H1372 0.959 no
C137 H1373 0.960 no
C138 C139 1.28(3) yes
C138 H1381 0.931 no
C139 H1391 0.932 no
C140 H1401 0.960 no
C140 H1402 0.959 no
C140 H1403 0.959 no
C141 C142 1.39(3) yes
C141 H1411 0.927 no
C142 C143 1.41(3) yes
C142 H1421 0.929 no
C143 C144 1.40(2) yes
C143 C151 1.51(3) yes
C144 C145 1.42(2) yes
C144 C152 1.42(2) yes
C145 C146 1.44(2) yes
C146 C147 1.41(2) yes
C147 C148 1.37(3) yes
C147 C153 1.37(3) yes
C148 C149 1.38(3) yes
C148 C154 1.57(3) yes
C149 C150 1.40(3) yes
C149 H1491 0.929 no
C150 H1501 0.931 no
C151 H1511 0.965 no
C151 H1512 0.966 no
C151 H1513 0.965 no
C152 C153 1.37(2) yes
C152 H1521 0.932 no
C153 H1531 0.932 no
C154 H1541 0.960 no
C154 H1542 0.960 no
C154 H1543 0.960 no
C201 C202 1.60(2) yes
C201 H2011 0.970 no
C201 H2012 0.971 no
C202 H2021 0.973 no
C202 H2022 0.970 no
C203 C204 1.39(2) yes
C203 C208 1.32(2) yes
C204 C205 1.41(3) yes
C204 H2041 0.932 no
C205 C206 1.29(3) yes
C205 H2051 0.929 no
C206 C207 1.35(3) yes
C206 H2061 0.930 no
C207 C208 1.40(3) yes
C207 H2071 0.929 no
C208 H2081 0.929 no
C209 C210 1.41(2) yes
C209 C214 1.36(2) yes
C210 C211 1.40(3) yes
C210 H2101 0.930 no
C211 C212 1.33(3) yes
C211 H2111 0.929 no
C212 C213 1.42(3) yes
C212 H2121 0.932 no
C213 C214 1.39(3) yes
C213 H2131 0.931 no
C214 H2141 0.929 no
C215 C216 1.38(2) yes
C215 C220 1.37(3) yes
C216 C217 1.47(3) yes
C216 H2161 0.932 no
C217 C218 1.38(3) yes
C217 H2171 0.933 no
C218 C219 1.36(3) yes
C218 H2181 0.934 no
C219 C220 1.39(3) yes
C219 H2191 0.931 no
C220 H2201 0.933 no
C221 C222 1.37(2) yes
C221 C226 1.38(2) yes
C222 C223 1.37(2) yes
C222 H2221 0.930 no
C223 C224 1.38(3) yes
C223 H2231 0.931 no
C224 C225 1.35(3) yes
C224 H2241 0.930 no
C225 C226 1.39(3) yes
C225 H2251 0.928 no
C226 H2261 0.931 no
C227 C228 1.38(2) yes
C227 H2271 0.928 no
C228 C229 1.39(2) yes
C228 H2281 0.929 no
C229 C230 1.38(2) yes
C229 C237 1.51(2) yes
C230 C231 1.44(2) yes
C230 C238 1.50(2) yes
C231 C232 1.46(2) yes
C232 C233 1.44(2) yes
C233 C234 1.45(2) yes
C233 C239 1.43(2) yes
C234 C235 1.32(3) yes
C234 C240 1.49(3) yes
C235 C236 1.35(2) yes
C235 H2351 0.927 no
C236 H2361 0.931 no
C237 H2371 0.975 no
C237 H2372 0.976 no
C237 H2373 0.973 no
C238 C239 1.28(2) yes
C238 H2381 0.929 no
C239 H2391 0.930 no
C240 H2401 0.960 no
C240 H2402 0.961 no
C240 H2403 0.962 no
C241 C242 1.40(2) yes
C241 H2411 0.931 no
C242 C243 1.35(3) yes
C242 H2421 0.931 no
C243 C244 1.38(2) yes
C243 C251 1.58(3) yes
C244 C245 1.45(2) yes
C244 C252 1.42(2) yes
C245 C246 1.46(2) yes
C246 C247 1.40(2) yes
C247 C248 1.41(2) yes
C247 C253 1.42(2) yes
C248 C249 1.37(2) yes
C248 C254 1.55(3) yes
C249 C250 1.41(2) yes
C249 H2491 0.932 no
C250 H2501 0.931 no
C251 H2511 0.959 no
C251 H2512 0.961 no
C251 H2513 0.961 no
C252 C253 1.31(2) yes
C252 H2521 0.930 no
C253 H2531 0.930 no
C254 H2541 0.960 no
C254 H2542 0.961 no
C254 H2543 0.962 no
B1 F1 1.41(3) yes
B1 F2 1.38(2) yes
B1 F3 1.32(3) yes
B1 F4 1.36(2) yes
B2 F5 1.367(14) yes
B2 F6 1.371(16) yes
B2 F7 1.386(15) yes
B2 F8 1.397(15) yes
B3 F9 1.42(3) yes
B3 F10 1.33(3) yes
B3 F11 1.37(3) yes
B3 F12 1.37(3) yes
B4 F13 1.494(18) yes
B4 F14 1.394(18) yes
B4 F15 1.465(18) yes
B4 F16 1.390(18) yes
B5 F17 1.41(3) yes
B5 F18 1.39(3) yes
B5 F19 1.36(3) yes
B5 F20 1.37(3) yes
B6 F21 1.38(4) yes
B6 F22 1.42(4) yes
B6 F23 1.29(4) yes
B6 F24 1.35(3) yes
B7 F25 1.389(16) yes
B7 F26 1.403(16) yes
B7 F27 1.396(16) yes
B7 F28 1.375(16) yes
